data_4314152
loop_
_publ_author_name
'Amanda C. Bean'
'Brian L. Scott'
'Thomas E. Albrecht-Schmitt'
'Wolfgang Runde'

_publ_contact_author_address
; Chemistry Division
 Los Alamos National Laboratory
 Los Alamos, NM 87545
;
_publ_contact_author_email runde@lanl.gov
_publ_contact_author_fax '(505) 665-4955'
_publ_contact_author_name 'Wolfgang Runde'
_publ_contact_author_phone '(505) 667-3350'
_publ_section_title
;
 Structural and Spectroscopic Trends in Actinyl Iodates of Uranium,
 Neptunium, and Plutonium
;
_journal_name_full 'Inorganic Chemistry'
_journal_page_first 5632
_journal_page_last 5636
_journal_paper_doi 10.1021/ic0341688
_journal_volume 42
_journal_year 2003
_chemical_formula_structural NpO2(IO3)2.H2O
_chemical_formula_sum 'H2 I2 Np O9'
_chemical_formula_weight 636.82
_chemical_name_systematic
; 
 ? 
;
_space_group_IT_number 33
_symmetry_cell_setting orthorhombic
_symmetry_space_group_name_Hall 'P 2c -2n'
_symmetry_space_group_name_H-M 'P n a 21'
_atom_sites_solution_hydrogens geom
_atom_sites_solution_primary direct
_atom_sites_solution_secondary difmap
_audit_creation_method SHELXL-97
_cell_angle_alpha 90.00
_cell_angle_beta 90.00
_cell_angle_gamma 90.00
_cell_formula_units_Z 4
_cell_length_a 7.3142(13)
_cell_length_b 11.631(2)
_cell_length_c 9.4490(16)
_cell_measurement_temperature 203(2)
_cell_volume 803.8(2)
_computing_cell_refinement 'SMART, SAINT'
_computing_data_collection SMART
_computing_data_reduction SMART
_computing_molecular_graphics 'SHELXP-97 (Sheldrick, 1997)'
_computing_publication_material 'SHELCIF-97 (Sheldrick, 1997)'
_computing_structure_refinement 'SHELXL-97 (Sheldrick, 1997)'
_computing_structure_solution 'SHELXS-97 (Sheldrick, 1990)'
_diffrn_ambient_temperature 203(2)
_diffrn_measured_fraction_theta_full 0.915
_diffrn_measured_fraction_theta_max 0.915
_diffrn_measurement_device_type 'Bruker P4/CCD/PC'
_diffrn_measurement_method '0.3 degree a and w scans'
_diffrn_radiation_monochromator graphite
_diffrn_radiation_source 'fine-focus sealed tube'
_diffrn_radiation_type MoK\a
_diffrn_radiation_wavelength 0.71073
_diffrn_reflns_av_R_equivalents 0.0275
_diffrn_reflns_av_sigmaI/netI 0.0281
_diffrn_reflns_limit_h_max 9
_diffrn_reflns_limit_h_min -8
_diffrn_reflns_limit_k_max 15
_diffrn_reflns_limit_k_min -15
_diffrn_reflns_limit_l_max 12
_diffrn_reflns_limit_l_min -12
_diffrn_reflns_number 5703
_diffrn_reflns_theta_full 28.61
_diffrn_reflns_theta_max 28.61
_diffrn_reflns_theta_min 2.78
_diffrn_standards_decay_% 0
_exptl_absorpt_coefficient_mu 20.629
_exptl_absorpt_correction_T_max 0.290
_exptl_absorpt_correction_T_min 0.290
_exptl_absorpt_correction_type multi-scan
_exptl_crystal_colour brown
_exptl_crystal_density_diffrn 5.262
_exptl_crystal_density_method 'not measured'
_exptl_crystal_description cube-shaped
_exptl_crystal_F_000 1092
_exptl_crystal_size_max 0.06
_exptl_crystal_size_mid 0.06
_exptl_crystal_size_min 0.06
_refine_diff_density_max 2.062
_refine_diff_density_min -1.635
_refine_diff_density_rms 0.308
_refine_ls_abs_structure_details 'Flack H D (1983), Acta Cryst. A39, 876-881'
_refine_ls_abs_structure_Flack 0.51(3)
_refine_ls_extinction_coef 0.00008(8)
_refine_ls_extinction_expression Fc^*^=kFc[1+0.001xFc^2^\l^3^/sin(2\q)]^-1/4^
_refine_ls_extinction_method SHELXL
_refine_ls_goodness_of_fit_ref 1.103
_refine_ls_hydrogen_treatment mixed
_refine_ls_matrix_type full
_refine_ls_number_parameters 105
_refine_ls_number_reflns 1733
_refine_ls_number_restraints 1
_refine_ls_restrained_S_all 1.103
_refine_ls_R_factor_all 0.0326
_refine_ls_R_factor_gt 0.0289
_refine_ls_shift/su_max 0.016
_refine_ls_shift/su_mean 0.002
_refine_ls_structure_factor_coef Fsqd
_refine_ls_weighting_details 'calc w=1/[\s^2^(Fo^2^)+(0.0319P)^2^+6.9467P] where P=(Fo^2^+2Fc^2^)/3'
_refine_ls_weighting_scheme calc
_refine_ls_wR_factor_gt 0.0604
_refine_ls_wR_factor_ref 0.0615
_reflns_number_gt 1631
_reflns_number_total 1733
_reflns_threshold_expression >2sigma(I)
_cod_data_source_file ic0341688si20030514_103712_1.cif
_cod_data_source_block 2
_cod_depositor_comments
;
The following automatic conversions were performed:

'_exptl_absorpt_correction_type' value 'multiscan' changed to
'multi-scan' according to the built-in table from CIF Core dictionary
named 'cif_core.dic' version 2.4.1 from 2010-06-29.

Automatic conversion script
Id: cif_fix_values 1646 2011-03-28 12:23:43Z adriana 
;
_cod_original_formula_sum 'Np O9 H2 I2'
_cod_database_code 4314152

loop_
_symmetry_equiv_pos_as_xyz
'x, y, z'
'-x, -y, z+1/2'
'x+1/2, -y+1/2, z'
'-x+1/2, y+1/2, z+1/2'

loop_
_atom_site_label
_atom_site_type_symbol
_atom_site_fract_x
_atom_site_fract_y
_atom_site_fract_z
_atom_site_U_iso_or_equiv
_atom_site_adp_type
_atom_site_occupancy
_atom_site_symmetry_multiplicity
_atom_site_calc_flag
_atom_site_refinement_flags
_atom_site_disorder_assembly
_atom_site_disorder_group
Np1 Np 0.18356(5) 0.02474(3) 0.23497(4) 0.00926(11) Uani 1 1 d . . .
I1 I 0.07544(9) -0.28495(6) 0.28874(9) 0.00961(15) Uani 1 1 d . . .
I2 I 0.68698(10) 0.13893(6) 0.13830(9) 0.00965(16) Uani 1 1 d . . .
O1 O 0.1822(13) 0.0074(9) 0.0532(12) 0.022(2) Uani 1 1 d . . .
O2 O 0.1900(12) 0.0387(7) 0.4222(10) 0.015(2) Uani 1 1 d . . .
O3 O 0.5069(11) 0.0615(7) 0.2291(11) 0.0201(19) Uiso 1 1 d . . .
O4 O 0.3425(10) -0.1546(7) 0.2828(10) 0.0157(18) Uani 1 1 d . . .
O5 O -0.0090(11) -0.1406(6) 0.2589(10) 0.015(2) Uani 1 1 d . . .
O6 O -0.1257(10) 0.0767(7) 0.2331(11) 0.0178(18) Uani 1 1 d . . .
O7 O 0.1751(11) 0.2275(6) 0.2357(11) 0.0173(16) Uani 1 1 d . . .
O8 O 0.0939(12) -0.2798(7) 0.4799(11) 0.0157(19) Uani 1 1 d . . .
O9W O 0.040(2) -0.2753(12) 0.0089(14) 0.064(5) Uani 1 1 d . . .

loop_
_atom_site_aniso_label
_atom_site_aniso_U_11
_atom_site_aniso_U_22
_atom_site_aniso_U_33
_atom_site_aniso_U_23
_atom_site_aniso_U_13
_atom_site_aniso_U_12
Np1 0.00662(18) 0.00819(18) 0.0130(2) 0.00107(18) -0.0003(2) -0.00015(16)
I1 0.0060(3) 0.0090(3) 0.0138(3) 0.0000(3) 0.0001(3) -0.0005(3)
I2 0.0072(3) 0.0084(3) 0.0134(4) -0.0001(3) 0.0008(3) 0.0003(3)
O1 0.021(5) 0.029(5) 0.015(6) 0.004(4) -0.002(4) -0.003(4)
O2 0.019(5) 0.018(5) 0.008(5) -0.007(3) 0.000(4) -0.003(4)
O4 0.011(4) 0.008(3) 0.028(5) 0.005(3) 0.005(4) -0.004(3)
O5 0.012(4) 0.006(3) 0.027(6) 0.002(3) 0.005(3) 0.003(3)
O6 0.006(3) 0.022(4) 0.025(5) 0.005(4) 0.005(4) 0.002(3)
O7 0.025(4) 0.008(3) 0.018(4) 0.004(4) 0.005(4) -0.002(3)
O8 0.013(4) 0.022(4) 0.012(5) 0.000(3) 0.001(4) -0.002(3)
O9W 0.099(12) 0.069(9) 0.025(7) -0.006(6) -0.006(8) 0.060(9)

loop_
_atom_type_symbol
_atom_type_description
_atom_type_scat_dispersion_real
_atom_type_scat_dispersion_imag
_atom_type_scat_source
O O 0.0106 0.0060 'International Tables Vol C Tables 4.2.6.8 and 6.1.1.4'
H H 0.0000 0.0000 'International Tables Vol C Tables 4.2.6.8 and 6.1.1.4'
I I -0.4742 1.8119 'International Tables Vol C Tables 4.2.6.8 and 6.1.1.4'
Np Np -11.4937 4.1493 'International Tables Vol C Tables 4.2.6.8 and 6.1.1.4'

loop_
_geom_angle_atom_site_label_1
_geom_angle_atom_site_label_2
_geom_angle_atom_site_label_3
_geom_angle
_geom_angle_site_symmetry_1
_geom_angle_site_symmetry_3
_geom_angle_publ_flag
O1 Np1 O2 178.1(4) . . ?
O1 Np1 O6 91.0(4) . . ?
O2 Np1 O6 90.5(4) . . ?
O1 Np1 O7 96.8(4) . . ?
O2 Np1 O7 84.6(4) . . ?
O6 Np1 O7 73.5(3) . . ?
O1 Np1 O5 89.8(4) . . ?
O2 Np1 O5 89.7(4) . . ?
O6 Np1 O5 68.9(3) . . ?
O7 Np1 O5 141.9(3) . . ?
O1 Np1 O3 90.2(4) . . ?
O2 Np1 O3 88.9(4) . . ?
O6 Np1 O3 154.7(3) . . ?
O7 Np1 O3 81.3(3) . . ?
O5 Np1 O3 136.4(3) . . ?
O1 Np1 O4 95.0(4) . . ?
O2 Np1 O4 83.1(4) . . ?
O6 Np1 O4 133.2(3) . . ?
O7 Np1 O4 150.5(3) . . ?
O5 Np1 O4 64.8(3) . . ?
O3 Np1 O4 71.7(3) . . ?
O5 I1 O8 98.6(4) . . ?
O5 I1 O4 91.9(3) . 3_445 ?
O8 I1 O4 96.4(4) . 3_445 ?
O5 I1 O4 72.4(3) . . ?
O8 I1 O4 86.8(4) . . ?
O4 I1 O4 164.3(2) 3_445 . ?
O6 I2 O7 97.4(4) 1_655 3 ?
O6 I2 O3 96.8(4) 1_655 . ?
O7 I2 O3 98.7(4) 3 . ?
I2 O3 Np1 144.6(5) . . ?
I1 O4 Np1 140.8(4) 3_545 . ?
I1 O4 I1 119.7(4) 3_545 . ?
Np1 O4 I1 98.8(3) . . ?
I1 O5 Np1 124.0(4) . . ?
I2 O6 Np1 148.0(5) 1_455 . ?
I2 O7 Np1 148.9(6) 3_455 . ?

loop_
_geom_bond_atom_site_label_1
_geom_bond_atom_site_label_2
_geom_bond_distance
_geom_bond_site_symmetry_2
_geom_bond_publ_flag
Np1 O1 1.729(12) . ?
Np1 O2 1.777(10) . ?
Np1 O6 2.341(7) . ?
Np1 O7 2.360(7) . ?
Np1 O5 2.394(7) . ?
Np1 O3 2.404(8) . ?
Np1 O4 2.431(8) . ?
I1 O5 1.811(7) . ?
I1 O8 1.812(10) . ?
I1 O4 1.844(8) 3_445 ?
I1 O4 2.473(7) . ?
I2 O6 1.790(9) 1_655 ?
I2 O7 1.807(8) 3 ?
I2 O3 1.812(9) . ?
O4 I1 1.844(8) 3_545 ?
O6 I2 1.790(8) 1_455 ?
O7 I2 1.807(8) 3_455 ?
